data_4334401
loop_
_publ_author_name
'Julia R. Khusnutdinova'
'Jia Luo'
'Nigam P. Rath'
'Liviu M. Mirica'

_publ_section_title
;
 Late First-Row Transition Metal Complexes of a Tetradentate Pyridinophane
 Ligand: Electronic Properties and Reactivity Implications
;
_journal_name_full 'Inorganic Chemistry'
_journal_page_first 3920
_journal_page_last 3932
_journal_paper_doi 10.1021/ic400260z
_journal_volume 52
_journal_year 2013
_chemical_formula_moiety 'C24 H32 F6 Fe N4 O6 S2'
_chemical_formula_sum 'C24 H32 F6 Fe N4 O6 S2'
_chemical_formula_weight 706.50
_space_group_crystal_system monoclinic
_space_group_IT_number 15
_space_group_name_Hall '-C 2yc'
_space_group_name_H-M_alt 'C 1 2/c 1'
_symmetry_space_group_name_Hall '-C 2yc'
_symmetry_space_group_name_H-M 'C 1 2/c 1'
_atom_sites_solution_hydrogens geom
_atom_sites_solution_primary direct
_audit_creation_date 2012-10-30
_audit_creation_method
;
  Olex2 1.2
  (compiled Oct 26 2012 17:09:49, GUI svn.r4371)
;
_cell_angle_alpha 90
_cell_angle_beta 101.203(7)
_cell_angle_gamma 90
_cell_formula_units_Z 4
_cell_length_a 9.7740(12)
_cell_length_b 16.483(2)
_cell_length_c 18.281(2)
_cell_measurement_reflns_used 1371
_cell_measurement_temperature 153.15
_cell_measurement_theta_max 17.22
_cell_measurement_theta_min 2.47
_cell_volume 2889.0(6)
_computing_cell_refinement 'Bruker SAINT'
_computing_data_collection 'Bruker APEX2'
_computing_data_reduction 'SAINT v7.68A (Bruker, 2009)'
_computing_molecular_graphics
;O. V. Dolomanov, L. J. Bourhis, R. J. Gildea, J. A. K. Howard and H.
 Puschmann,
OLEX2: a complete structure solution, refinement and analysis
 program.
J. Appl. Cryst. (2009). 42, 339-341.
;
_computing_publication_material
;O. V. Dolomanov, L. J. Bourhis, R. J. Gildea, J. A. K. Howard and H.
 Puschmann,
OLEX2: a complete structure solution, refinement and analysis
 program.
J. Appl. Cryst. (2009). 42, 339-341.
;
_computing_structure_refinement
;
XL, G.M. Sheldrick, Acta Cryst.
(2008). A64, 112-122
;
_computing_structure_solution
;
XS, G.M. Sheldrick, Acta Cryst.
(2008). A64, 112-122
;
_diffrn_ambient_temperature 153.15
_diffrn_measured_fraction_theta_full 0.997
_diffrn_measured_fraction_theta_max 0.998
_diffrn_measurement_device_type 'Bruker APEX-II CCD'
_diffrn_measurement_method '\f and \w scans'
_diffrn_radiation_monochromator graphite
_diffrn_radiation_type MoK\a
_diffrn_radiation_wavelength 0.71073
_diffrn_reflns_av_R_equivalents 0.1801
_diffrn_reflns_av_unetI/netI 0.1028
_diffrn_reflns_Laue_measured_fraction_full 0.997
_diffrn_reflns_Laue_measured_fraction_max 0.998
_diffrn_reflns_limit_h_max 11
_diffrn_reflns_limit_h_min -11
_diffrn_reflns_limit_k_max 19
_diffrn_reflns_limit_k_min -19
_diffrn_reflns_limit_l_max 21
_diffrn_reflns_limit_l_min -21
_diffrn_reflns_number 27565
_diffrn_reflns_point_group_measured_fraction_full 0.997
_diffrn_reflns_point_group_measured_fraction_max 0.998
_diffrn_reflns_theta_full 25.000
_diffrn_reflns_theta_max 24.990
_diffrn_reflns_theta_min 2.271
_diffrn_standards_number 0
_exptl_absorpt_coefficient_mu 0.752
_exptl_absorpt_correction_T_max 0.7452
_exptl_absorpt_correction_T_min 0.5607
_exptl_absorpt_correction_type multi-scan
_exptl_absorpt_process_details
;
SADABS-2008/1 (Bruker,2008) was used for absorption correction.
wR2(int) was 0.0983 before and 0.0720 after correction.
The Ratio of minimum to maximum transmission is 0.7524.
The \l/2 correction factor is 0.0015.
;
_exptl_crystal_colour yellow
_exptl_crystal_colour_primary yellow
_exptl_crystal_density_diffrn 1.624
_exptl_crystal_density_meas ?
_exptl_crystal_description plate
_exptl_crystal_F_000 1456
_exptl_crystal_size_max 0.581
_exptl_crystal_size_mid 0.116
_exptl_crystal_size_min 0.037
_refine_diff_density_max 0.741
_refine_diff_density_min -0.435
_refine_diff_density_rms 0.094
_refine_ls_extinction_method none
_refine_ls_goodness_of_fit_ref 1.083
_refine_ls_hydrogen_treatment constr
_refine_ls_matrix_type full
_refine_ls_number_parameters 306
_refine_ls_number_reflns 2547
_refine_ls_number_restraints 219
_refine_ls_restrained_S_all 1.103
_refine_ls_R_factor_all 0.1587
_refine_ls_R_factor_gt 0.0788
_refine_ls_shift/su_max 0.000
_refine_ls_shift/su_mean 0.000
_refine_ls_structure_factor_coef Fsqd
_refine_ls_weighting_details
;
 w=1/[\s^2^(Fo^2^)+(0.0802P)^2^+17.0617P] 
 where P=(Fo^2^+2Fc^2^)/3 
;
_refine_ls_weighting_scheme calc
_refine_ls_wR_factor_gt 0.1708
_refine_ls_wR_factor_ref 0.2160
_reflns_Friedel_coverage 0.000
_reflns_number_gt 1397
_reflns_number_total 2547
_reflns_threshold_expression 'I > 2\s(I)'
_cod_data_source_file ic400260z_si_002_12.cif
_cod_data_source_block m17611
_cod_depositor_comments
;Adding Fobs data.

The following automatic conversions were performed:

'_exptl_crystal_density_meas' value 'no' was changed to '?' - the
value is perceived as not measured.

Automatic conversion script
Id: cif_fix_values 3008 2015-01-20 13:52:24Z robertas 
;
_cod_database_code 4334401
_cod_database_fobs_code 4334401
_olex2_refinement_description
;1. Fixed Uiso At 1.2 times of: H4' of C4', {H6'1,H6'2} of C6', {H7'1,H7'2} of
 C7', H2 of C2, H3 of C3, H4 of C4, {H6A,H6B} of C6, {H7A,H7B} of C7 At 1.5
 times of: {H9A,H9B,H9C} of C9, {H9'1,H9'2,H9'3} of C9', {H10A,H10B,H10C} of
 C10, {H11A,H11B,H11C} of C11
2. Restrained distances C5'-C4' ~ C5-C4 ~ C4'-C3
 ~ C4-C3 ~ C3-C2 ~ C2-C1 with sigma of 0.01 N1-C1 ~ N1-C5' with sigma of 0.01
 C6'-C5' ~ C6-C5 with sigma of 0.01 N2-C6' ~ N2-C6 with sigma of 0.01 N2-C8' ~
 N2-C8 with sigma of 0.01 C8-C11 ~ C8'-C11 with sigma of 0.01 C8'-C10 ~ C8-C10
 with sigma of 0.01 S1-O1 ~ S1'-O1 with sigma of 0.01 S1-O3 ~ S1-O2 ~ S1'-O2'
 ~ S1'-O3' with sigma of 0.01 S1-C12 ~ S1'-C12' with sigma of 0.01 F2-C12 ~
 F2'-C12' ~ F1-C12 ~ F1'-C12' ~ F3'-C12' ~ F3-C12 with sigma of 0.01
3. Rigid
 bond restraints All non-hydrogen atoms with sigma for 1-2 distances of 0.01
 and sigma for 1-3 distances of 0.01
4. Uiso/Uaniso restraints and
 constraints
Uanis(O1) ~ Ueq, Uanis(O2) ~ Ueq, Uanis(O3) ~ Ueq, Uanis(O2') ~
 Ueq, Uanis(O3') ~ Ueq, Uanis(F1) ~ Ueq, Uanis(F2) ~ Ueq, Uanis(F3) ~ Ueq,
 Uanis(F1') ~ Ueq, Uanis(F2') ~ Ueq, Uanis(F3') ~ Ueq: with sigma of 0.1 and
 sigma for terminal atoms of 0.2
Uanis(F3) ~ Ueq, Uanis(F1') ~ Ueq, Uanis(F3')
 ~ Ueq: with sigma of 0.005 and sigma for terminal atoms of 0.01
Uanis(C4) =
 Uanis(C4')
Uanis(C10) = Uanis(C11)
5. others
 Sof(S1)=Sof(F1)=Sof(F2)=Sof(F3)=Sof(O2)=Sof(O3)=Sof(C12)=1-Sof(F1)=1-Sof(F1)=
 1-Sof(F1)=1-Sof(F1)=1-Sof(F1)=1-Sof(F1)=1-Sof(F1)
 Sof(C4)=Sof(H4)=Sof(C5)=Sof(C6)=Sof(H6A)=Sof(H6B)=Sof(C7)=Sof(H7A)=Sof(H7B)=
 Sof(C8)=Sof(C9)=Sof(H9A)=Sof(H9B)=Sof(H9C)=1-Sof(H4)=1-Sof(H4)=1-Sof(H4)=1-
 Sof(H4)=1-Sof(H4)=1-Sof(H4)=1-Sof(H4)=1-Sof(H4)=1-Sof(H4)=1-Sof(H4)=1-Sof(H4)=
 1-Sof(H4)=1-Sof(H4)=1-Sof(H4)
6.a Secondary CH2 refined with riding
 coordinates: C6(H6A,H6B), C7(H7A,H7B), C6'(H6'1,H6'2), C7'(H7'1,H7'2)
6.b
 Aromatic/amide H refined with riding coordinates: C2(H2), C3(H3), C4(H4),
 C4'(H4')
6.c Idealised Me refined as rotating group: C9(H9A,H9B,H9C),
 C9'(H9'1,H9'2,H9'3), C10(H10A,H10B,H10C), C11(H11A,H11B,H11C)
;
_shelx_estimated_absorpt_t_max 0.973
_shelx_estimated_absorpt_t_min 0.669
_shelx_space_group_comment
;
The symmetry employed for this shelxl refinement is uniquely defined 
by the following loop, which should always be used as a source of 
symmetry information in preference to the above space-group names. 
They are only intended as comments. 
;
_shelxl_version_number 2012-6

loop_
_space_group_symop_operation_xyz
'x, y, z'
'-x, y, -z+1/2'
'x+1/2, y+1/2, z'
'-x+1/2, y+1/2, -z+1/2'
'-x, -y, -z'
'x, -y, z-1/2'
'-x+1/2, -y+1/2, -z'
'x+1/2, -y+1/2, z-1/2'

loop_
_atom_site_label
_atom_site_type_symbol
_atom_site_fract_x
_atom_site_fract_y
_atom_site_fract_z
_atom_site_U_iso_or_equiv
_atom_site_adp_type
_atom_site_occupancy
_atom_site_site_symmetry_order
_atom_site_calc_flag
_atom_site_refinement_flags_posn
_atom_site_refinement_flags_adp
_atom_site_refinement_flags_occupancy
_atom_site_disorder_assembly
_atom_site_disorder_group
Fe1 Fe 0.0000 0.35161(9) 1.2500 0.0354(5) Uani 1 2 d S TU P B .
O1 O 0.1193(5) 0.4406(3) 1.3130(3) 0.0500(14) Uani 1 1 d D U . . .
N1 N -0.1155(6) 0.2579(3) 1.1900(3) 0.0376(14) Uani 1 1 d D U . . .
N2 N 0.1441(7) 0.3032(4) 1.1703(3) 0.0510(15) Uani 1 1 d D U . . .
C1 C -0.2275(9) 0.2311(5) 1.2085(5) 0.069(3) Uani 1 1 d D U . B .
C2 C -0.3182(9) 0.1804(5) 1.1636(6) 0.090(3) Uani 1 1 d D U . . .
H2 H -0.4018 0.1628 1.1778 0.108 Uiso 1 1 calc R U . B .
C3 C -0.2852(8) 0.1558(5) 1.0980(4) 0.066(2) Uani 1 1 d D U . B .
H3 H -0.3548 0.1333 1.0598 0.079 Uiso 1 1 calc R U . A 1
C4 C -0.1502(10) 0.1639(9) 1.0875(7) 0.051(3) Uani 0.522(7) 1 d D U P B 1
H4 H -0.1205 0.1367 1.0475 0.061 Uiso 0.522(7) 1 calc R U P B 1
C5 C -0.0591(12) 0.2117(9) 1.1353(8) 0.038(3) Uani 0.522(7) 1 d D U P B 1
C6 C 0.0983(12) 0.2141(7) 1.1455(8) 0.040(3) Uani 0.522(7) 1 d D U P B 1
H6A H 0.1279 0.2004 1.0981 0.048 Uiso 0.522(7) 1 calc R U P B 1
H6B H 0.1411 0.1747 1.1841 0.048 Uiso 0.522(7) 1 calc R U P B 1
C7 C 0.2856(14) 0.2776(9) 1.2373(7) 0.044(4) Uani 0.522(7) 1 d . U P B 1
H7A H 0.3526 0.2444 1.2158 0.053 Uiso 0.522(7) 1 calc R U P B 1
H7B H 0.3339 0.3267 1.2605 0.053 Uiso 0.522(7) 1 calc R U P B 1
C8 C 0.2011(15) 0.3559(7) 1.1198(8) 0.054(4) Uani 0.522(7) 1 d D U P B 1
C9 C 0.0741(17) 0.3557(10) 1.0540(8) 0.063(4) Uani 0.522(7) 1 d . U P B 1
H9A H 0.0645 0.3020 1.0307 0.095 Uiso 0.522(7) 1 calc R U P B 1
H9B H 0.0884 0.3964 1.0171 0.095 Uiso 0.522(7) 1 calc R U P B 1
H9C H -0.0108 0.3687 1.0727 0.095 Uiso 0.522(7) 1 calc R U P B 1
C4' C -0.1891(15) 0.2018(9) 1.0732(7) 0.051(3) Uani 0.478(7) 1 d D U P B 2
H4' H -0.1797 0.1988 1.0226 0.061 Uiso 0.478(7) 1 calc R U P B 2
C5' C -0.1059(16) 0.2525(9) 1.1214(7) 0.041(3) Uani 0.478(7) 1 d D U P B 2
C6' C 0.0175(13) 0.2944(9) 1.0992(7) 0.046(3) Uani 0.478(7) 1 d D U P B 2
H6'1 H -0.0109 0.3489 1.0789 0.055 Uiso 0.478(7) 1 calc R U P B 2
H6'2 H 0.0492 0.2627 1.0596 0.055 Uiso 0.478(7) 1 calc R U P B 2
C7' C 0.1851(18) 0.2307(10) 1.1921(8) 0.050(4) Uani 0.478(7) 1 d . U P B 2
H7'1 H 0.2679 0.2153 1.1714 0.060 Uiso 0.478(7) 1 calc R U P B 2
H7'2 H 0.1099 0.1909 1.1745 0.060 Uiso 0.478(7) 1 calc R U P B 2
C8' C 0.2426(16) 0.3552(7) 1.1420(9) 0.060(4) Uani 0.478(7) 1 d D U P B 2
C9' C 0.3621(15) 0.3646(10) 1.2120(10) 0.057(4) Uani 0.478(7) 1 d . U P B 2
H9'1 H 0.4177 0.4128 1.2061 0.085 Uiso 0.478(7) 1 calc R U P B 2
H9'2 H 0.4219 0.3164 1.2169 0.085 Uiso 0.478(7) 1 calc R U P B 2
H9'3 H 0.3216 0.3705 1.2567 0.085 Uiso 0.478(7) 1 calc R U P B 2
C10 C 0.2142(10) 0.4410(6) 1.1388(6) 0.0780(19) Uani 1 1 d D U . . .
H10A H 0.1214 0.4643 1.1370 0.117 Uiso 1 1 calc R U . B 1
H10B H 0.2601 0.4693 1.1030 0.117 Uiso 1 1 calc R U . B 1
H10C H 0.2701 0.4472 1.1891 0.117 Uiso 1 1 calc R U . B 1
C11 C 0.3121(10) 0.3216(6) 1.0822(5) 0.0780(19) Uani 1 1 d D U . . .
H11A H 0.4035 0.3278 1.1151 0.117 Uiso 1 1 calc R U . B 1
H11B H 0.3116 0.3507 1.0354 0.117 Uiso 1 1 calc R U . B 1
H11C H 0.2937 0.2639 1.0717 0.117 Uiso 1 1 calc R U . B 1
S1 S 0.1597(4) 0.5053(2) 1.3695(2) 0.0457(12) Uani 0.635(8) 1 d D U P C 1
F1 F 0.3928(10) 0.5224(6) 1.3230(6) 0.095(3) Uani 0.635(8) 1 d D U P C 1
F2 F 0.394(3) 0.5600(15) 1.4387(15) 0.136(8) Uani 0.635(8) 1 d D U P C 1
F3 F 0.3725(17) 0.4230(9) 1.4108(10) 0.145(6) Uani 0.635(8) 1 d D U P C 1
O2 O 0.1201(16) 0.5822(6) 1.3416(12) 0.114(7) Uani 0.635(8) 1 d D U P C 1
O3 O 0.128(2) 0.4893(12) 1.4397(6) 0.152(7) Uani 0.635(8) 1 d D U P C 1
C12 C 0.3469(13) 0.5018(8) 1.3864(6) 0.073(4) Uani 0.635(8) 1 d D U P C 1
S1' S 0.1859(7) 0.5161(3) 1.3312(4) 0.048(2) Uani 0.365(8) 1 d D U P C 2
F1' F 0.231(2) 0.4606(11) 1.4637(8) 0.084(5) Uani 0.365(8) 1 d D U P C 2
F2' F 0.395(3) 0.5461(18) 1.436(2) 0.075(7) Uani 0.365(8) 1 d D U P C 2
F3' F 0.414(2) 0.4385(13) 1.3920(13) 0.083(6) Uani 0.365(8) 1 d D U P C 2
O2' O 0.116(3) 0.5768(16) 1.3625(13) 0.087(9) Uani 0.365(8) 1 d D U P C 2
O3' O 0.275(2) 0.5424(13) 1.2851(9) 0.100(8) Uani 0.365(8) 1 d D U P C 2
C12' C 0.3075(14) 0.4825(12) 1.4118(8) 0.054(5) Uani 0.365(8) 1 d D U P C 2

loop_
_atom_site_aniso_label
_atom_site_aniso_U_11
_atom_site_aniso_U_22
_atom_site_aniso_U_33
_atom_site_aniso_U_23
_atom_site_aniso_U_13
_atom_site_aniso_U_12
Fe1 0.0319(8) 0.0360(9) 0.0338(8) 0.000 -0.0049(6) 0.000
O1 0.049(3) 0.051(3) 0.049(3) -0.018(2) 0.007(3) -0.008(2)
N1 0.037(3) 0.036(3) 0.035(3) 0.002(2) -0.005(3) -0.001(2)
N2 0.054(4) 0.052(4) 0.048(4) -0.018(3) 0.013(3) -0.010(3)
C1 0.064(6) 0.048(5) 0.104(7) -0.026(5) 0.038(5) -0.029(4)
C2 0.059(6) 0.047(5) 0.173(10) -0.038(6) 0.047(6) -0.029(4)
C3 0.056(5) 0.053(5) 0.067(5) 0.014(4) -0.039(4) -0.015(4)
C4 0.079(7) 0.039(9) 0.021(5) 0.012(5) -0.023(5) -0.014(6)
C5 0.038(6) 0.025(8) 0.046(8) -0.003(6) -0.004(6) 0.004(5)
C6 0.040(6) 0.038(6) 0.040(8) -0.005(6) 0.003(6) -0.001(6)
C7 0.038(7) 0.050(9) 0.041(8) -0.001(6) 0.000(5) 0.000(6)
C8 0.042(9) 0.051(7) 0.067(9) 0.034(7) 0.010(6) 0.017(6)
C9 0.073(8) 0.070(11) 0.043(8) 0.010(7) 0.003(7) -0.021(8)
C4' 0.079(7) 0.039(9) 0.021(5) 0.012(5) -0.023(5) -0.014(6)
C5' 0.052(8) 0.019(8) 0.044(7) -0.003(7) -0.008(6) 0.001(6)
C6' 0.059(8) 0.044(9) 0.032(7) -0.012(6) 0.002(5) -0.001(6)
C7' 0.057(11) 0.048(8) 0.039(9) -0.025(7) -0.003(7) 0.005(7)
C8' 0.032(8) 0.087(9) 0.064(10) 0.023(10) 0.015(6) 0.021(8)
C9' 0.027(7) 0.069(12) 0.082(9) -0.033(8) 0.028(6) 0.002(6)
C10 0.087(5) 0.078(4) 0.076(4) -0.018(4) 0.034(4) -0.024(4)
C11 0.087(5) 0.078(4) 0.076(4) -0.018(4) 0.034(4) -0.024(4)
S1 0.057(2) 0.035(2) 0.048(3) -0.0085(18) 0.0174(19) -0.0116(16)
F1 0.056(6) 0.139(8) 0.093(6) -0.058(6) 0.025(5) -0.015(5)
F2 0.145(14) 0.178(14) 0.062(10) -0.060(12) -0.036(8) -0.038(13)
F3 0.131(9) 0.126(7) 0.156(10) 0.041(6) -0.026(7) 0.052(7)
O2 0.053(8) 0.024(5) 0.26(2) 0.023(8) 0.008(11) 0.001(6)
O3 0.182(14) 0.233(18) 0.057(7) -0.050(8) 0.067(9) -0.138(14)
C12 0.066(7) 0.068(9) 0.072(9) -0.015(8) -0.018(6) 0.002(8)
S1' 0.057(4) 0.047(4) 0.035(4) -0.007(3) 0.000(3) -0.016(3)
F1' 0.122(9) 0.085(8) 0.047(7) 0.005(6) 0.024(6) -0.026(7)
F2' 0.041(11) 0.100(13) 0.080(18) -0.040(13) -0.004(9) -0.016(9)
F3' 0.071(8) 0.092(9) 0.087(9) -0.016(7) 0.018(6) 0.036(7)
O2' 0.101(19) 0.088(14) 0.050(11) -0.046(11) -0.039(9) 0.053(14)
O3' 0.14(2) 0.113(16) 0.047(9) -0.023(10) 0.029(11) -0.083(14)
C12' 0.022(10) 0.066(17) 0.075(11) -0.006(10) 0.011(6) 0.002(7)

loop_
_atom_type_symbol
_atom_type_description
_atom_type_scat_dispersion_real
_atom_type_scat_dispersion_imag
_atom_type_scat_source
C C 0.0033 0.0016 'International Tables Vol C Tables 4.2.6.8 and 6.1.1.4'
H H 0.0000 0.0000 'International Tables Vol C Tables 4.2.6.8 and 6.1.1.4'
N N 0.0061 0.0033 'International Tables Vol C Tables 4.2.6.8 and 6.1.1.4'
O O 0.0106 0.0060 'International Tables Vol C Tables 4.2.6.8 and 6.1.1.4'
F F 0.0171 0.0103 'International Tables Vol C Tables 4.2.6.8 and 6.1.1.4'
S S 0.1246 0.1234 'International Tables Vol C Tables 4.2.6.8 and 6.1.1.4'
Fe Fe 0.3463 0.8444 'International Tables Vol C Tables 4.2.6.8 and 6.1.1.4'

loop_
_geom_angle_atom_site_label_1
_geom_angle_atom_site_label_2
_geom_angle_atom_site_label_3
_geom_angle
_geom_angle_site_symmetry_1
_geom_angle_site_symmetry_3
O1 Fe1 O1 90.2(3) 2_557 .
O1 Fe1 N1 177.3(2) 2_557 2_557
O1 Fe1 N1 92.5(2) . 2_557
O1 Fe1 N1 92.5(2) 2_557 .
O1 Fe1 N1 177.3(2) . .
O1 Fe1 N2 104.1(2) . .
O1 Fe1 N2 103.6(2) 2_557 .
O1 Fe1 N2 103.6(2) . 2_557
O1 Fe1 N2 104.1(2) 2_557 2_557
N1 Fe1 N1 84.9(3) 2_557 .
N1 Fe1 N2 75.4(2) 2_557 .
N1 Fe1 N2 75.6(2) . .
N1 Fe1 N2 75.4(2) . 2_557
N1 Fe1 N2 75.7(2) 2_557 2_557
N2 Fe1 N2 140.4(3) . 2_557
S1 O1 Fe1 159.8(4) . .
S1' O1 Fe1 159.2(5) . .
C1 N1 Fe1 121.1(5) . .
C1 N1 C5 117.3(7) . .
C5 N1 Fe1 120.7(5) . .
C5' N1 Fe1 115.5(6) . .
C5' N1 C1 117.5(8) . .
C6 N2 Fe1 108.9(6) . .
C6 N2 C7 96.9(8) . .
C7 N2 Fe1 97.9(5) . .
C8 N2 Fe1 122.6(6) . .
C8 N2 C6 119.8(8) . .
C8 N2 C7 104.2(9) . .
C6' N2 Fe1 94.1(6) . .
C7' N2 Fe1 108.0(8) . .
C7' N2 C6' 107.8(10) . .
C7' N2 C8' 117.7(11) . .
C8' N2 Fe1 122.4(6) . .
C8' N2 C6' 102.9(9) . .
N1 C1 C2 122.5(8) . .
N1 C1 C7 117.7(8) . 2_557
N1 C1 C7' 103.2(8) . 2_557
C2 C1 C7 115.9(9) . 2_557
C2 C1 C7' 127.1(9) . 2_557
C1 C2 H2 120.9 . .
C3 C2 C1 118.2(8) . .
C3 C2 H2 120.9 . .
C2 C3 H3 120.3 . .
C2 C3 C4 119.4(8) . .
C4 C3 H3 120.3 . .
C4' C3 C2 115.2(10) . .
C3 C4 H4 120.4 . .
C5 C4 C3 119.3(11) . .
C5 C4 H4 120.4 . .
N1 C5 C6 114.6(9) . .
C4 C5 N1 117.1(10) . .
C4 C5 C6 127.8(12) . .
N2 C6 H6A 110.4 . .
N2 C6 H6B 110.4 . .
C5 C6 N2 106.5(9) . .
C5 C6 H6A 110.4 . .
C5 C6 H6B 110.4 . .
H6A C6 H6B 108.6 . .
N2 C7 H7A 110.9 . .
N2 C7 H7B 110.9 . .
C1 C7 N2 104.4(9) 2_557 .
C1 C7 H7A 110.9 2_557 .
C1 C7 H7B 110.9 2_557 .
H7A C7 H7B 108.9 . .
N2 C8 C9 98.2(10) . .
N2 C8 C11 117.7(9) . .
C10 C8 N2 117.1(9) . .
C10 C8 C9 102.0(11) . .
C10 C8 C11 115.9(9) . .
C11 C8 C9 100.6(11) . .
C8 C9 H9A 109.5 . .
C8 C9 H9B 109.5 . .
C8 C9 H9C 109.5 . .
H9A C9 H9B 109.5 . .
H9A C9 H9C 109.5 . .
H9B C9 H9C 109.5 . .
C3 C4' H4' 120.2 . .
C3 C4' C5' 119.6(11) . .
C5' C4' H4' 120.2 . .
N1 C5' C4' 121.9(11) . .
N1 C5' C6' 116.5(10) . .
C4' C5' C6' 120.9(10) . .
N2 C6' H6'1 109.5 . .
N2 C6' H6'2 109.5 . .
C5' C6' N2 110.5(9) . .
C5' C6' H6'1 109.5 . .
C5' C6' H6'2 109.5 . .
H6'1 C6' H6'2 108.1 . .
N2 C7' C1 107.8(10) . 2_557
N2 C7' H7'1 110.2 . .
N2 C7' H7'2 110.2 . .
C1 C7' H7'1 110.2 2_557 .
C1 C7' H7'2 110.2 2_557 .
H7'1 C7' H7'2 108.5 . .
N2 C8' C9' 102.0(11) . .
N2 C8' C11 117.7(10) . .
C10 C8' N2 117.2(9) . .
C10 C8' C9' 92.5(12) . .
C10 C8' C11 116.3(9) . .
C11 C8' C9' 105.1(11) . .
C8' C9' H9'1 109.5 . .
C8' C9' H9'2 109.5 . .
C8' C9' H9'3 109.5 . .
H9'1 C9' H9'2 109.5 . .
H9'1 C9' H9'3 109.5 . .
H9'2 C9' H9'3 109.5 . .
C8 C10 H10A 109.5 . .
C8 C10 H10B 109.5 . .
C8 C10 H10C 109.5 . .
H10A C10 H10B 109.5 . .
H10A C10 H10C 109.5 . .
H10B C10 H10C 109.5 . .
C8 C11 H11A 109.5 . .
C8 C11 H11B 109.5 . .
C8 C11 H11C 109.5 . .
H11A C11 H11B 109.5 . .
H11A C11 H11C 109.5 . .
H11B C11 H11C 109.5 . .
O1 S1 C12 102.8(5) . .
O2 S1 O1 112.5(9) . .
O2 S1 O3 114.2(13) . .
O2 S1 C12 107.0(8) . .
O3 S1 O1 115.3(7) . .
O3 S1 C12 103.5(10) . .
F1 C12 S1 109.8(8) . .
F1 C12 F2 107.3(16) . .
F1 C12 F3 116.1(13) . .
F2 C12 S1 107.0(14) . .
F3 C12 S1 101.6(10) . .
F3 C12 F2 114.6(18) . .
O1 S1' C12' 97.1(8) . .
O2' S1' O1 119.0(17) . .
O2' S1' C12' 100.6(12) . .
O3' S1' O1 116.5(9) . .
O3' S1' O2' 116.1(19) . .
O3' S1' C12' 101.5(12) . .
F1' C12' S1' 106.9(12) . .
F1' C12' F2' 112(2) . .
F1' C12' F3' 126.0(17) . .
F2' C12' S1' 107.5(19) . .
F3' C12' S1' 111.1(14) . .
F3' C12' F2' 91.6(19) . .

loop_
_geom_bond_atom_site_label_1
_geom_bond_atom_site_label_2
_geom_bond_distance
_geom_bond_site_symmetry_2
Fe1 O1 2.078(5) 2_557
Fe1 O1 2.078(5) .
Fe1 N1 2.093(6) 2_557
Fe1 N1 2.093(6) .
Fe1 N2 2.354(6) .
Fe1 N2 2.354(6) 2_557
O1 S1 1.482(6) .
O1 S1' 1.413(7) .
N1 C1 1.285(8) .
N1 C5 1.449(15) .
N1 C5' 1.279(10) .
N2 C6 1.576(12) .
N2 C7 1.714(14) .
N2 C8 1.455(12) .
N2 C6' 1.617(12) .
N2 C7' 1.298(16) .
N2 C8' 1.457(13) .
C1 C2 1.370(7) .
C1 C7 1.452(16) 2_557
C1 C7' 1.784(18) 2_557
C2 H2 0.9500 .
C2 C3 1.363(7) .
C3 H3 0.9500 .
C3 C4 1.377(8) .
C3 C4' 1.351(8) .
C4 H4 0.9500 .
C4 C5 1.369(8) .
C5 C6 1.514(14) .
C6 H6A 0.9900 .
C6 H6B 0.9900 .
C7 C1 1.452(16) 2_557
C7 H7A 0.9900 .
C7 H7B 0.9900 .
C8 C9 1.55(2) .
C8 C10 1.445(13) .
C8 C11 1.503(13) .
C9 H9A 0.9800 .
C9 H9B 0.9800 .
C9 H9C 0.9800 .
C4' H4' 0.9500 .
C4' C5' 1.363(8) .
C5' C6' 1.512(15) .
C6' H6'1 0.9900 .
C6' H6'2 0.9900 .
C7' C1 1.784(18) 2_557
C7' H7'1 0.9900 .
C7' H7'2 0.9900 .
C8' C9' 1.56(2) .
C8' C10 1.440(13) .
C8' C11 1.501(14) .
C9' H9'1 0.9800 .
C9' H9'2 0.9800 .
C9' H9'3 0.9800 .
C10 H10A 0.9800 .
C10 H10B 0.9800 .
C10 H10C 0.9800 .
C11 H11A 0.9800 .
C11 H11B 0.9800 .
C11 H11C 0.9800 .
S1 O2 1.393(9) .
S1 O3 1.402(9) .
S1 C12 1.796(12) .
F1 C12 1.364(9) .
F2 C12 1.371(9) .
F3 C12 1.380(9) .
S1' O2' 1.398(10) .
S1' O3' 1.395(10) .
S1' C12' 1.793(14) .
F1' C12' 1.363(9) .
F2' C12' 1.373(9) .
F3' C12' 1.376(9) .

loop_
_geom_torsion_atom_site_label_1
_geom_torsion_atom_site_label_2
_geom_torsion_atom_site_label_3
_geom_torsion_atom_site_label_4
_geom_torsion
_geom_torsion_site_symmetry_1
_geom_torsion_site_symmetry_4
Fe1 O1 S1 O2 -89.2(14) . .
Fe1 O1 S1 O3 44.2(17) . .
Fe1 O1 S1 C12 156.0(11) . .
Fe1 O1 S1' O2' 92.1(19) . .
Fe1 O1 S1' O3' -55.0(19) . .
Fe1 O1 S1' C12' -161.7(11) . .
Fe1 N1 C1 C2 168.3(7) . .
Fe1 N1 C1 C7 11.5(12) . 2_557
Fe1 N1 C1 C7' -39.5(9) . 2_557
Fe1 N1 C5 C4 -166.4(9) . .
Fe1 N1 C5 C6 21.6(14) . .
Fe1 N1 C5' C4' -171.0(13) . .
Fe1 N1 C5' C6' 18.7(17) . .
Fe1 N2 C6 C5 37.2(11) . .
Fe1 N2 C7 C1 48.3(9) . 2_557
Fe1 N2 C8 C9 -84.4(10) . .
Fe1 N2 C8 C10 23.6(15) . .
Fe1 N2 C8 C11 168.9(8) . .
Fe1 N2 C6' C5' -46.7(11) . .
Fe1 N2 C7' C1 -41.5(12) . 2_557
Fe1 N2 C8' C9' 75.3(10) . .
Fe1 N2 C8' C10 -23.9(17) . .
Fe1 N2 C8' C11 -170.4(8) . .
O1 S1 C12 F1 64.2(9) . .
O1 S1 C12 F2 -179.8(15) . .
O1 S1 C12 F3 -59.3(11) . .
O1 S1' C12' F1' -65.4(14) . .
O1 S1' C12' F2' 174.3(16) . .
O1 S1' C12' F3' 75.4(16) . .
N1 C1 C2 C3 2.1(15) . .
N1 C5 C6 N2 -38.6(15) . .
N1 C5' C6' N2 24.9(18) . .
N2 C8 C10 C8' 72.9(14) . .
N2 C8 C11 C8' -73.1(14) . .
N2 C8' C10 C8 -72.8(14) . .
N2 C8' C11 C8 72.7(14) . .
C1 N1 C5 C4 24.3(16) . .
C1 N1 C5 C6 -147.7(10) . .
C1 N1 C5' C4' -18(2) . .
C1 N1 C5' C6' 172.0(11) . .
C1 C2 C3 C4 17.0(15) . .
C1 C2 C3 C4' -18.8(15) . .
C2 C3 C4 C5 -14.0(18) . .
C2 C3 C4' C5' 18(2) . .
C3 C4 C5 N1 -6.2(19) . .
C3 C4 C5 C6 164.6(14) . .
C3 C4' C5' N1 0(2) . .
C3 C4' C5' C6' 170.0(14) . .
C4 C3 C4' C5' -87.7(19) . .
C4 C5 C6 N2 150.4(13) . .
C5 N1 C1 C2 -22.4(14) . .
C5 N1 C1 C7 -179.3(10) . 2_557
C5 N1 C1 C7' 129.7(10) . 2_557
C5 N1 C5' C4' 81.2(17) . .
C5 N1 C5' C6' -89.1(18) . .
C6 N2 C7 C1 -62.0(10) . 2_557
C6 N2 C8 C9 59.6(12) . .
C6 N2 C8 C10 167.6(10) . .
C6 N2 C8 C11 -47.1(15) . .
C6 N2 C6' C5' 62.4(11) . .
C6 N2 C7' C1 -140.5(18) . 2_557
C6 N2 C8' C9' -114.9(11) . .
C6 N2 C8' C10 145.9(11) . .
C6 N2 C8' C11 -0.5(19) . .
C7 N2 C6 C5 138.0(10) . .
C7 N2 C8 C9 166.3(10) . .
C7 N2 C8 C10 -85.7(12) . .
C7 N2 C8 C11 59.6(13) . .
C7 N2 C6' C5' 80(3) . .
C7 N2 C7' C1 44.8(8) . 2_557
C7 N2 C8' C9' -20.5(9) . .
C7 N2 C8' C10 -119.7(14) . .
C7 N2 C8' C11 93.8(13) . .
C7 C1 C2 C3 159.3(10) 2_557 .
C8 N2 C6 C5 -111.3(12) . .
C8 N2 C7 C1 174.9(9) . 2_557
C8 N2 C6' C5' -169.1(12) . .
C8 N2 C7' C1 123.4(12) . 2_557
C8 N2 C8' C9' 172.4(14) . .
C8 N2 C8' C10 73.2(15) . .
C8 N2 C8' C11 -73.2(14) . .
C9 C8 C10 C8' 178.7(14) . .
C9 C8 C11 C8' -178.3(14) . .
C4' C3 C4 C5 77.2(18) . .
C4' C5' C6' N2 -145.4(14) . .
C5' N1 C1 C2 16.6(15) . .
C5' N1 C1 C7 -140.3(12) . 2_557
C5' N1 C1 C7' 168.7(11) . 2_557
C5' N1 C5 C4 -75.3(14) . .
C5' N1 C5 C6 112.7(18) . .
C6' N2 C6 C5 -47.9(10) . .
C6' N2 C7 C1 -78(2) . 2_557
C6' N2 C8 C9 5.7(10) . .
C6' N2 C8 C10 113.8(13) . .
C6' N2 C8 C11 -100.9(12) . .
C6' N2 C7' C1 -142.1(10) . 2_557
C6' N2 C8' C9' 178.7(9) . .
C6' N2 C8' C10 79.5(14) . .
C6' N2 C8' C11 -67.0(14) . .
C7' N2 C6 C5 133.8(18) . .
C7' N2 C7 C1 -58.3(12) . 2_557
C7' N2 C8 C9 112.6(13) . .
C7' N2 C8 C10 -139.3(12) . .
C7' N2 C8 C11 6.0(19) . .
C7' N2 C6' C5' 63.7(15) . .
C7' N2 C8' C9' -63.0(13) . .
C7' N2 C8' C10 -162.2(12) . .
C7' N2 C8' C11 51.4(17) . .
C7' C1 C2 C3 -143.2(11) 2_557 .
C8' N2 C6 C5 -133.8(12) . .
C8' N2 C7 C1 170.3(10) . 2_557
C8' N2 C8 C9 179.6(14) . .
C8' N2 C8 C10 -72.4(14) . .
C8' N2 C8 C11 73.0(14) . .
C8' N2 C6' C5' -171.3(11) . .
C8' N2 C7' C1 102.2(13) . 2_557
C9' C8' C10 C8 -177.7(13) . .
C9' C8' C11 C8 -174.6(15) . .
C10 C8 C11 C8' 72.7(14) . .
C10 C8' C11 C8 -74.0(15) . .
C11 C8 C10 C8' -73.1(13) . .
C11 C8' C10 C8 74.1(14) . .
S1 O1 S1' O2' -49.5(14) . .
S1 O1 S1' O3' 163.4(15) . .
S1 O1 S1' C12' 56.8(7) . .
O2 S1 C12 F1 -54.5(13) . .
O2 S1 C12 F2 61.6(18) . .
O2 S1 C12 F3 -178.0(13) . .
O3 S1 C12 F1 -175.5(11) . .
O3 S1 C12 F2 -59.5(17) . .
O3 S1 C12 F3 61.0(13) . .
S1' O1 S1 O2 51.2(10) . .
S1' O1 S1 O3 -175.4(13) . .
S1' O1 S1 C12 -63.5(7) . .
O2' S1' C12' F1' 56(2) . .
O2' S1' C12' F2' -64(2) . .
O2' S1' C12' F3' -163(2) . .
O3' S1' C12' F1' 175.6(15) . .
O3' S1' C12' F2' 55.3(18) . .
O3' S1' C12' F3' -43.5(18) . .
